data_1566008
loop_
_publ_author_name
'Han, Xiu-Juan'
'Li, Ruo-Yu'
'Yue, Yong-Ning'
'Zhang, Yang'
'Dong, Wen-Kui'

_publ_section_title
;
 Studying anion-dependent paradoxically fluorescent Cu(II) complexes
 bearing a pyridine-decorated tetradentate half-salamo-like ligand
;
_journal_name_full 'Inorganica Chimica Acta'
_journal_page_first 120634
_journal_paper_doi 10.1016/j.ica.2021.120634
_journal_volume 529
_journal_year 2022
_chemical_formula_moiety 'C15 H13 Cl Cu N4 O5, C H4 O'
_chemical_formula_sum 'C16 H17 Cl Cu N4 O6'
_chemical_formula_weight 460.32
_space_group_crystal_system triclinic
_space_group_IT_number 2
_space_group_name_Hall '-P 1'
_space_group_name_H-M_alt 'P -1'
_atom_sites_solution_hydrogens geom
_atom_sites_solution_primary dual
_cell_angle_alpha 77.180(2)
_cell_angle_beta 77.012(2)
_cell_angle_gamma 66.128(2)
_cell_formula_units_Z 2
_cell_length_a 8.8691(3)
_cell_length_b 10.1399(4)
_cell_length_c 11.7773(4)
_cell_measurement_reflns_used 4578
_cell_measurement_temperature 173(2)
_cell_measurement_theta_max 72.591
_cell_measurement_theta_min 3.894
_cell_volume 933.52(6)
_computing_cell_refinement 'SAINT V8.38A (?, 2016)'
_computing_data_reduction 'SAINT V8.38A (?, 2016)'
_computing_molecular_graphics 'Olex2 (Dolomanov et al., 2009)'
_computing_publication_material 'Olex2 (Dolomanov et al., 2009)'
_computing_structure_refinement 'ShelXL (Sheldrick, 2015)'
_computing_structure_solution 'ShelXT (Sheldrick, 2015)'
_diffrn_ambient_temperature 173.0
_diffrn_measured_fraction_theta_full 0.969
_diffrn_measured_fraction_theta_max 0.956
_diffrn_measurement_device_type 'Bruker D8 Venture'
_diffrn_measurement_method '\f and \w scans'
_diffrn_radiation_type CuK\a
_diffrn_radiation_wavelength 1.54178
_diffrn_reflns_av_R_equivalents 0.0657
_diffrn_reflns_av_unetI/netI 0.0946
_diffrn_reflns_Laue_measured_fraction_full 0.969
_diffrn_reflns_Laue_measured_fraction_max 0.956
_diffrn_reflns_limit_h_max 10
_diffrn_reflns_limit_h_min -10
_diffrn_reflns_limit_k_max 12
_diffrn_reflns_limit_k_min -12
_diffrn_reflns_limit_l_max 14
_diffrn_reflns_limit_l_min -14
_diffrn_reflns_number 8882
_diffrn_reflns_point_group_measured_fraction_full 0.969
_diffrn_reflns_point_group_measured_fraction_max 0.956
_diffrn_reflns_theta_full 67.679
_diffrn_reflns_theta_max 72.583
_diffrn_reflns_theta_min 3.894
_diffrn_standards_number 0
_exptl_absorpt_coefficient_mu 3.358
_exptl_absorpt_correction_T_max 0.7536
_exptl_absorpt_correction_T_min 0.5147
_exptl_absorpt_correction_type multi-scan
_exptl_absorpt_process_details
'SADABS-2016/2 (Bruker,2016/2) was used for absorption correction. wR2(int) was 0.1103 before and 0.0726 after correction. The Ratio of minimum to maximum transmission is 0.6830. The \l/2 correction factor is Not present.'
_exptl_crystal_colour green
_exptl_crystal_density_diffrn 1.638
_exptl_crystal_description block
_exptl_crystal_F_000 470
_exptl_crystal_size_max 0.14
_exptl_crystal_size_mid 0.13
_exptl_crystal_size_min 0.11
_refine_diff_density_max 1.162
_refine_diff_density_min -1.039
_refine_diff_density_rms 0.166
_refine_ls_extinction_coef .
_refine_ls_extinction_method none
_refine_ls_goodness_of_fit_ref 1.179
_refine_ls_hydrogen_treatment constr
_refine_ls_matrix_type full
_refine_ls_number_parameters 255
_refine_ls_number_reflns 3541
_refine_ls_number_restraints 0
_refine_ls_restrained_S_all 1.179
_refine_ls_R_factor_all 0.1467
_refine_ls_R_factor_gt 0.0615
_refine_ls_shift/su_max 0.000
_refine_ls_shift/su_mean 0.000
_refine_ls_structure_factor_coef Fsqd
_refine_ls_weighting_details 'w=1/[\s^2^(Fo^2^)+(0.1188P)^2^+0.4160P] where P=(Fo^2^+2Fc^2^)/3'
_refine_ls_weighting_scheme calc
_refine_ls_wR_factor_gt 0.1841
_refine_ls_wR_factor_ref 0.2302
_reflns_Friedel_coverage 0.000
_reflns_Friedel_fraction_full .
_reflns_Friedel_fraction_max .
_reflns_number_gt 2379
_reflns_number_total 3541
_reflns_threshold_expression 'I > 2\s(I)'
_cod_data_source_file ICA-2022-529-120634.cif
_cod_data_source_block 1
_cod_database_code 1566008
_shelx_space_group_comment
;
The symmetry employed for this shelxl refinement is uniquely defined
by the following loop, which should always be used as a source of
symmetry information in preference to the above space-group names.
They are only intended as comments.
;
_shelx_estimated_absorpt_t_max 0.709
_shelx_estimated_absorpt_t_min 0.651
_olex2_refinement_description
;
1. Fixed Uiso
 At 1.2 times of:
  All C(H) groups, All C(H,H) groups
 At 1.5 times of:
  All C(H,H,H) groups, All O(H) groups
2.a Secondary CH2 refined with riding coordinates:
 C7(H7A,H7B), C8(H8A,H8B)
2.b Aromatic/amide H refined with riding coordinates:
 C12(H12), C15(H15), C9(H9), C1(H1), C13(H13), C3(H3), C2(H2), C6(H6), C4(H4)
2.c Idealised Me refined as rotating group:
 C16(H16A,H16B,H16C)
2.d Idealised tetrahedral OH refined as rotating group:
 O6(H6A)
;

loop_
_space_group_symop_operation_xyz
'x, y, z'
'-x, -y, -z'

loop_
_atom_site_label
_atom_site_type_symbol
_atom_site_fract_x
_atom_site_fract_y
_atom_site_fract_z
_atom_site_U_iso_or_equiv
_atom_site_adp_type
_atom_site_occupancy
_atom_site_site_symmetry_order
_atom_site_calc_flag
_atom_site_refinement_flags_posn
_atom_site_refinement_flags_adp
_atom_site_refinement_flags_occupancy
_atom_site_disorder_assembly
_atom_site_disorder_group
Cu1 Cu 0.30050(9) 0.29909(8) 0.30401(5) 0.0413(3) Uani 1 1 d . . . . .
Cl1 Cl 0.29638(17) 0.55145(14) 0.26509(10) 0.0458(4) Uani 1 1 d . . . . .
O2 O 0.5847(5) 0.0791(4) 0.1826(3) 0.0441(9) Uani 1 1 d . . . . .
O3 O 0.2999(5) 0.2719(4) 0.4702(3) 0.0442(9) Uani 1 1 d . . . . .
N3 N 0.5300(6) 0.1525(5) 0.2824(3) 0.0389(10) Uani 1 1 d . . . . .
O1 O 0.3734(5) 0.3129(5) 0.0297(3) 0.0557(11) Uani 1 1 d . . . . .
N1 N 0.0531(6) 0.3397(5) 0.3289(4) 0.0418(10) Uani 1 1 d . . . . .
O4 O 0.9709(5) -0.0187(5) 0.6755(4) 0.0605(12) Uani 1 1 d . . . . .
O6 O 0.0657(6) 0.6720(5) 0.0732(4) 0.0659(14) Uani 1 1 d . . . . .
H6A H 0.110871 0.621984 0.132301 0.099 Uiso 1 1 calc GR . . . .
O5 O 0.7936(6) 0.0313(6) 0.8341(3) 0.0663(13) Uani 1 1 d . . . . .
N4 N 0.8277(7) 0.0315(5) 0.7270(4) 0.0483(12) Uani 1 1 d . . . . .
N2 N 0.2652(6) 0.3169(5) 0.1343(3) 0.0442(11) Uani 1 1 d . . . . .
C12 C 0.4019(7) 0.2364(6) 0.6447(4) 0.0406(12) Uani 1 1 d . . . . .
H12 H 0.293602 0.293034 0.679658 0.049 Uiso 1 1 calc R . . . .
C15 C 0.7206(7) 0.0665(6) 0.5448(4) 0.0387(11) Uani 1 1 d . . . . .
H15 H 0.828977 0.006393 0.512732 0.046 Uiso 1 1 calc R . . . .
C14 C 0.6895(7) 0.0950(6) 0.6588(4) 0.0405(12) Uani 1 1 d . . . . .
C9 C 0.6301(7) 0.0894(6) 0.3598(4) 0.0402(12) Uani 1 1 d . . . . .
H9 H 0.734171 0.014659 0.338581 0.048 Uiso 1 1 calc R . . . .
C11 C 0.4280(7) 0.2145(6) 0.5262(4) 0.0393(12) Uani 1 1 d . . . . .
C10 C 0.5912(7) 0.1270(6) 0.4766(4) 0.0372(11) Uani 1 1 d . . . . .
C1 C -0.0543(7) 0.3559(6) 0.4301(4) 0.0450(13) Uani 1 1 d . . . . .
H1 H -0.013428 0.344595 0.500994 0.054 Uiso 1 1 calc R . . . .
C7 C 0.5308(8) 0.3113(7) 0.0467(4) 0.0492(14) Uani 1 1 d . . . . .
H7A H 0.510224 0.371205 0.108566 0.059 Uiso 1 1 calc R . . . .
H7B H 0.581765 0.355622 -0.027288 0.059 Uiso 1 1 calc R . . . .
C13 C 0.5312(8) 0.1769(6) 0.7107(4) 0.0457(13) Uani 1 1 d . . . . .
H13 H 0.511960 0.191844 0.790352 0.055 Uiso 1 1 calc R . . . .
C3 C -0.2834(8) 0.4079(7) 0.3307(6) 0.0518(14) Uani 1 1 d . . . . .
H3 H -0.398848 0.431444 0.332130 0.062 Uiso 1 1 calc R . . . .
C5 C -0.0071(7) 0.3573(6) 0.2279(4) 0.0426(12) Uani 1 1 d . . . . .
C2 C -0.2214(8) 0.3883(7) 0.4343(5) 0.0500(14) Uani 1 1 d . . . . .
H2 H -0.294048 0.397249 0.507425 0.060 Uiso 1 1 calc R . . . .
C6 C 0.1145(8) 0.3446(6) 0.1228(5) 0.0500(15) Uani 1 1 d . . . . .
H6 H 0.084280 0.356288 0.047719 0.060 Uiso 1 1 calc R . . . .
C8 C 0.6502(8) 0.1596(7) 0.0819(4) 0.0502(14) Uani 1 1 d . . . . .
H8A H 0.684152 0.105117 0.014392 0.060 Uiso 1 1 calc R . . . .
H8B H 0.751482 0.165686 0.098663 0.060 Uiso 1 1 calc R . . . .
C4 C -0.1751(8) 0.3926(7) 0.2262(5) 0.0507(14) Uani 1 1 d . . . . .
H4 H -0.214524 0.405993 0.154315 0.061 Uiso 1 1 calc R . . . .
C16 C -0.0494(9) 0.8095(8) 0.1021(6) 0.0649(18) Uani 1 1 d . . . . .
H16A H -0.042978 0.885461 0.035429 0.097 Uiso 1 1 calc GR . . . .
H16B H -0.022396 0.829231 0.171296 0.097 Uiso 1 1 calc GR . . . .
H16C H -0.162526 0.808923 0.119580 0.097 Uiso 1 1 calc GR . . . .

loop_
_atom_site_aniso_label
_atom_site_aniso_U_11
_atom_site_aniso_U_22
_atom_site_aniso_U_33
_atom_site_aniso_U_23
_atom_site_aniso_U_13
_atom_site_aniso_U_12
Cu1 0.0451(5) 0.0484(5) 0.0326(4) 0.0009(3) -0.0147(3) -0.0185(4)
Cl1 0.0555(8) 0.0464(8) 0.0415(6) 0.0011(5) -0.0206(6) -0.0219(6)
O2 0.056(2) 0.044(2) 0.0317(15) -0.0038(14) -0.0105(16) -0.0175(18)
O3 0.046(2) 0.049(2) 0.0367(16) -0.0009(14) -0.0141(15) -0.0151(17)
N3 0.048(2) 0.039(2) 0.0313(18) -0.0011(16) -0.0131(18) -0.0163(19)
O1 0.060(3) 0.074(3) 0.0297(16) -0.0002(17) -0.0133(17) -0.023(2)
N1 0.047(3) 0.045(3) 0.041(2) 0.0006(17) -0.0154(19) -0.023(2)
O4 0.047(2) 0.082(3) 0.052(2) -0.010(2) -0.0188(19) -0.017(2)
O6 0.080(3) 0.052(3) 0.067(3) -0.008(2) -0.046(3) -0.009(2)
O5 0.068(3) 0.092(4) 0.0382(18) -0.005(2) -0.0213(19) -0.025(3)
N4 0.057(3) 0.054(3) 0.040(2) -0.0001(19) -0.023(2) -0.022(2)
N2 0.056(3) 0.042(3) 0.0345(19) -0.0016(17) -0.014(2) -0.016(2)
C12 0.048(3) 0.038(3) 0.037(2) -0.0019(19) -0.009(2) -0.019(2)
C15 0.044(3) 0.040(3) 0.037(2) 0.0032(19) -0.013(2) -0.021(2)
C14 0.051(3) 0.039(3) 0.038(2) 0.0033(19) -0.021(2) -0.020(2)
C9 0.051(3) 0.041(3) 0.033(2) 0.0013(19) -0.013(2) -0.021(2)
C11 0.050(3) 0.043(3) 0.033(2) 0.0043(19) -0.013(2) -0.027(2)
C10 0.044(3) 0.041(3) 0.031(2) 0.0005(19) -0.011(2) -0.021(2)
C1 0.052(3) 0.049(3) 0.040(2) -0.001(2) -0.014(2) -0.024(3)
C7 0.053(3) 0.056(4) 0.034(2) 0.005(2) -0.005(2) -0.022(3)
C13 0.061(4) 0.050(3) 0.035(2) 0.003(2) -0.017(2) -0.029(3)
C3 0.044(3) 0.049(3) 0.068(3) -0.001(3) -0.022(3) -0.021(3)
C5 0.050(3) 0.046(3) 0.041(2) 0.000(2) -0.018(2) -0.024(2)
C2 0.054(3) 0.046(3) 0.052(3) -0.003(2) -0.012(3) -0.021(3)
C6 0.063(4) 0.050(3) 0.043(3) -0.002(2) -0.025(3) -0.021(3)
C8 0.058(4) 0.056(4) 0.034(2) -0.001(2) -0.008(2) -0.021(3)
C4 0.057(4) 0.049(3) 0.054(3) 0.001(2) -0.027(3) -0.023(3)
C16 0.057(4) 0.065(5) 0.078(4) -0.014(3) -0.023(3) -0.019(3)

loop_
_atom_type_symbol
_atom_type_description
_atom_type_scat_dispersion_real
_atom_type_scat_dispersion_imag
_atom_type_scat_source
C C 0.0181 0.0091 'International Tables Vol C Tables 4.2.6.8 and 6.1.1.4'
H H 0.0000 0.0000 'International Tables Vol C Tables 4.2.6.8 and 6.1.1.4'
Cl Cl 0.3639 0.7018 'International Tables Vol C Tables 4.2.6.8 and 6.1.1.4'
Cu Cu -1.9646 0.5888 'International Tables Vol C Tables 4.2.6.8 and 6.1.1.4'
N N 0.0311 0.0180 'International Tables Vol C Tables 4.2.6.8 and 6.1.1.4'
O O 0.0492 0.0322 'International Tables Vol C Tables 4.2.6.8 and 6.1.1.4'

loop_
_geom_angle_atom_site_label_1
_geom_angle_atom_site_label_2
_geom_angle_atom_site_label_3
_geom_angle
_geom_angle_site_symmetry_1
_geom_angle_site_symmetry_3
O3 Cu1 Cl1 95.80(13) . .
O3 Cu1 N3 90.86(16) . .
O3 Cu1 N1 91.31(16) . .
O3 Cu1 N2 169.74(19) . .
N3 Cu1 Cl1 111.91(14) . .
N3 Cu1 N1 146.96(19) . .
N3 Cu1 N2 94.35(17) . .
N1 Cu1 Cl1 100.65(14) . .
N1 Cu1 N2 79.51(18) . .
N2 Cu1 Cl1 90.45(14) . .
N3 O2 C8 111.8(4) . .
C11 O3 Cu1 127.7(4) . .
O2 N3 Cu1 118.9(3) . .
C9 N3 Cu1 127.8(4) . .
C9 N3 O2 111.6(4) . .
N2 O1 C7 111.3(3) . .
C1 N1 Cu1 127.9(3) . .
C1 N1 C5 118.4(5) . .
C5 N1 Cu1 113.6(4) . .
C16 O6 H6A 109.5 . .
O4 N4 C14 119.0(4) . .
O5 N4 O4 123.2(4) . .
O5 N4 C14 117.7(5) . .
O1 N2 Cu1 131.0(3) . .
C6 N2 Cu1 114.4(4) . .
C6 N2 O1 114.4(4) . .
C11 C12 H12 119.4 . .
C13 C12 H12 119.4 . .
C13 C12 C11 121.2(5) . .
C14 C15 H15 120.3 . .
C14 C15 C10 119.5(5) . .
C10 C15 H15 120.3 . .
C15 C14 N4 118.1(5) . .
C15 C14 C13 122.0(4) . .
C13 C14 N4 119.8(4) . .
N3 C9 H9 118.5 . .
N3 C9 C10 123.1(5) . .
C10 C9 H9 118.5 . .
O3 C11 C12 117.8(5) . .
O3 C11 C10 124.0(4) . .
C12 C11 C10 118.2(4) . .
C15 C10 C9 116.8(5) . .
C15 C10 C11 119.9(4) . .
C11 C10 C9 123.1(4) . .
N1 C1 H1 118.9 . .
N1 C1 C2 122.2(5) . .
C2 C1 H1 118.9 . .
O1 C7 H7A 109.2 . .
O1 C7 H7B 109.2 . .
O1 C7 C8 112.1(5) . .
H7A C7 H7B 107.9 . .
C8 C7 H7A 109.2 . .
C8 C7 H7B 109.2 . .
C12 C13 C14 119.1(5) . .
C12 C13 H13 120.5 . .
C14 C13 H13 120.5 . .
C2 C3 H3 120.5 . .
C4 C3 H3 120.5 . .
C4 C3 C2 119.1(6) . .
N1 C5 C6 115.0(5) . .
N1 C5 C4 122.2(5) . .
C4 C5 C6 122.8(4) . .
C1 C2 C3 119.5(6) . .
C1 C2 H2 120.3 . .
C3 C2 H2 120.3 . .
N2 C6 C5 117.5(4) . .
N2 C6 H6 121.3 . .
C5 C6 H6 121.3 . .
O2 C8 C7 114.5(5) . .
O2 C8 H8A 108.6 . .
O2 C8 H8B 108.6 . .
C7 C8 H8A 108.6 . .
C7 C8 H8B 108.6 . .
H8A C8 H8B 107.6 . .
C3 C4 C5 118.7(4) . .
C3 C4 H4 120.6 . .
C5 C4 H4 120.6 . .
O6 C16 H16A 109.5 . .
O6 C16 H16B 109.5 . .
O6 C16 H16C 109.5 . .
H16A C16 H16B 109.5 . .
H16A C16 H16C 109.5 . .
H16B C16 H16C 109.5 . .

loop_
_geom_bond_atom_site_label_1
_geom_bond_atom_site_label_2
_geom_bond_distance
_geom_bond_site_symmetry_2
Cu1 Cl1 2.4841(15) .
Cu1 O3 1.914(3) .
Cu1 N3 1.976(5) .
Cu1 N1 2.025(5) .
Cu1 N2 2.049(4) .
O2 N3 1.418(5) .
O2 C8 1.434(7) .
O3 C11 1.302(6) .
N3 C9 1.294(6) .
O1 N2 1.378(6) .
O1 C7 1.446(7) .
N1 C1 1.343(7) .
N1 C5 1.358(6) .
O4 N4 1.229(7) .
O6 H6A 0.8400 .
O6 C16 1.415(8) .
O5 N4 1.228(6) .
N4 C14 1.462(5) .
N2 C6 1.283(8) .
C12 H12 0.9500 .
C12 C11 1.415(6) .
C12 C13 1.384(7) .
C15 H15 0.9500 .
C15 C14 1.379(7) .
C15 C10 1.402(6) .
C14 C13 1.389(8) .
C9 H9 0.9500 .
C9 C10 1.438(6) .
C11 C10 1.426(8) .
C1 H1 0.9500 .
C1 C2 1.373(8) .
C7 H7A 0.9900 .
C7 H7B 0.9900 .
C7 C8 1.501(8) .
C13 H13 0.9500 .
C3 H3 0.9500 .
C3 C2 1.391(7) .
C3 C4 1.376(9) .
C5 C6 1.439(8) .
C5 C4 1.388(8) .
C2 H2 0.9500 .
C6 H6 0.9500 .
C8 H8A 0.9900 .
C8 H8B 0.9900 .
C4 H4 0.9500 .
C16 H16A 0.9800 .
C16 H16B 0.9800 .
C16 H16C 0.9800 .
